data_4002180
loop_
_publ_author_name
'Lai, Wei-Han'
'Haynes, Alyssa S.'
'Frazer, Laszlo'
'Chang, Yu-Ming'
'Liu, Te-Kun'
'Lin, Jyun-Fan'
'Liang, I-Chu'
'Sheu, Hwo-Shuenn'
'Ketterson, John B.'
'Kanatzidis, Mercouri G.'
'Hsu, Kuei-Fang'

_publ_section_title
;
 Second Harmonic Generation Response Optimized at Various Optical
 Wavelength Ranges through a Series of Cubic Chalcogenides
 Ba6Ag2.67+4\dSn4.33&#x2212;\dS16--xSex
;
_journal_issue 4
_journal_name_full 'Chemistry of Materials'
_journal_page_first 1316
_journal_paper_doi 10.1021/cm504348z
_journal_volume 27
_journal_year 2015
_chemical_formula_moiety Ba6Ag3.7Sn4S9.5Se6.5
_chemical_formula_sum 'Ag0.31 Ba0.5 S0.79 Se0.54 Sn0.33'
_chemical_formula_weight 209.42
_space_group_IT_number 220
_symmetry_cell_setting cubic
_symmetry_space_group_name_Hall 'I -4bd 2c 3'
_symmetry_space_group_name_H-M 'I -4 3 d'
_atom_sites_solution_primary direct
_atom_sites_solution_secondary difmap
_audit_creation_method SHELXL-97
_cell_angle_alpha 90.00
_cell_angle_beta 90.00
_cell_angle_gamma 90.00
_cell_formula_units_Z 48
_cell_length_a 14.9596(2)
_cell_length_b 14.9596(2)
_cell_length_c 14.9596(2)
_cell_measurement_reflns_used 7751
_cell_measurement_temperature 296(2)
_cell_measurement_theta_max 28.06
_cell_measurement_theta_min 3.34
_cell_volume 3347.80(8)
_computing_cell_refinement 'Bruker APEX2'
_computing_data_collection 'Bruker APEX2'
_computing_data_reduction 'Bruker APEX2'
_computing_structure_refinement 'SHELXL-97 (Sheldrick, 1997)'
_computing_structure_solution 'SHELXS-97 (Sheldrick, 1990)'
_diffrn_ambient_temperature 296(2)
_diffrn_measured_fraction_theta_full 1.000
_diffrn_measured_fraction_theta_max 1.000
_diffrn_measurement_device_type 'CCD area detector'
_diffrn_measurement_method 'phi and omega scans'
_diffrn_radiation_monochromator graphite
_diffrn_radiation_source 'fine-focus sealed tube'
_diffrn_radiation_type MoK\a
_diffrn_radiation_wavelength 0.71073
_diffrn_reflns_av_R_equivalents 0.0291
_diffrn_reflns_av_sigmaI/netI 0.0127
_diffrn_reflns_limit_h_max 19
_diffrn_reflns_limit_h_min -11
_diffrn_reflns_limit_k_max 19
_diffrn_reflns_limit_k_min -19
_diffrn_reflns_limit_l_max 19
_diffrn_reflns_limit_l_min -19
_diffrn_reflns_number 12019
_diffrn_reflns_theta_full 28.13
_diffrn_reflns_theta_max 28.13
_diffrn_reflns_theta_min 3.34
_exptl_absorpt_coefficient_mu 19.607
_exptl_absorpt_correction_T_max 0.7457
_exptl_absorpt_correction_T_min 0.5305
_exptl_absorpt_correction_type multi-scan
_exptl_absorpt_process_details SADABS
_exptl_crystal_colour red
_exptl_crystal_density_diffrn 4.986
_exptl_crystal_density_method 'not measured'
_exptl_crystal_description chunk
_exptl_crystal_F_000 4327
_exptl_crystal_size_max 0.21
_exptl_crystal_size_mid 0.18
_exptl_crystal_size_min 0.16
_refine_diff_density_max 1.127
_refine_diff_density_min -1.525
_refine_diff_density_rms 0.168
_refine_ls_abs_structure_details 'Flack H D (1983), Acta Cryst. A39, 876-881'
_refine_ls_abs_structure_Flack 0.04(4)
_refine_ls_extinction_coef 0.00041(3)
_refine_ls_extinction_expression Fc^*^=kFc[1+0.001xFc^2^\l^3^/sin(2\q)]^-1/4^
_refine_ls_extinction_method SHELXL
_refine_ls_goodness_of_fit_ref 1.105
_refine_ls_matrix_type full
_refine_ls_number_parameters 32
_refine_ls_number_reflns 691
_refine_ls_number_restraints 0
_refine_ls_restrained_S_all 1.105
_refine_ls_R_factor_all 0.0202
_refine_ls_R_factor_gt 0.0202
_refine_ls_shift/su_max 0.000
_refine_ls_shift/su_mean 0.000
_refine_ls_structure_factor_coef Fsqd
_refine_ls_weighting_details 'calc w=1/[\s^2^(Fo^2^)+(0.0260P)^2^+40.6635P] where P=(Fo^2^+2Fc^2^)/3'
_refine_ls_weighting_scheme calc
_refine_ls_wR_factor_gt 0.0520
_refine_ls_wR_factor_ref 0.0520
_reflns_number_gt 689
_reflns_number_total 691
_reflns_threshold_expression >2sigma(I)
_cod_data_source_file cm504348z_si_002.cif
_cod_data_source_block compound2
_cod_depositor_comments 'Adding full bibliography for 4002177--4002181.cif.'
_cod_original_sg_symbol_H-M I-43d
_cod_original_formula_sum 'Ag0.31 Ba0.50 S0.79 Se0.54 Sn0.33'
_cod_database_code 4002180

loop_
_symmetry_equiv_pos_as_xyz
'x, y, z'
'-x+1/2, -y, z+1/2'
'-x, y+1/2, -z+1/2'
'x+1/2, -y+1/2, -z'
'z, x, y'
'z+1/2, -x+1/2, -y'
'-z+1/2, -x, y+1/2'
'-z, x+1/2, -y+1/2'
'y, z, x'
'-y, z+1/2, -x+1/2'
'y+1/2, -z+1/2, -x'
'-y+1/2, -z, x+1/2'
'y+1/4, x+1/4, z+1/4'
'-y+1/4, -x+3/4, z+3/4'
'y+3/4, -x+1/4, -z+3/4'
'-y+3/4, x+3/4, -z+1/4'
'x+1/4, z+1/4, y+1/4'
'-x+3/4, z+3/4, -y+1/4'
'-x+1/4, -z+3/4, y+3/4'
'x+3/4, -z+1/4, -y+3/4'
'z+1/4, y+1/4, x+1/4'
'z+3/4, -y+1/4, -x+3/4'
'-z+3/4, y+3/4, -x+1/4'
'-z+1/4, -y+3/4, x+3/4'
'x+1/2, y+1/2, z+1/2'
'-x+1, -y+1/2, z+1'
'-x+1/2, y+1, -z+1'
'x+1, -y+1, -z+1/2'
'z+1/2, x+1/2, y+1/2'
'z+1, -x+1, -y+1/2'
'-z+1, -x+1/2, y+1'
'-z+1/2, x+1, -y+1'
'y+1/2, z+1/2, x+1/2'
'-y+1/2, z+1, -x+1'
'y+1, -z+1, -x+1/2'
'-y+1, -z+1/2, x+1'
'y+3/4, x+3/4, z+3/4'
'-y+3/4, -x+5/4, z+5/4'
'y+5/4, -x+3/4, -z+5/4'
'-y+5/4, x+5/4, -z+3/4'
'x+3/4, z+3/4, y+3/4'
'-x+5/4, z+5/4, -y+3/4'
'-x+3/4, -z+5/4, y+5/4'
'x+5/4, -z+3/4, -y+5/4'
'z+3/4, y+3/4, x+3/4'
'z+5/4, -y+3/4, -x+5/4'
'-z+5/4, y+5/4, -x+3/4'
'-z+3/4, -y+5/4, x+5/4'

loop_
_atom_site_label
_atom_site_type_symbol
_atom_site_fract_x
_atom_site_fract_y
_atom_site_fract_z
_atom_site_U_iso_or_equiv
_atom_site_adp_type
_atom_site_occupancy
_atom_site_symmetry_multiplicity
_atom_site_calc_flag
_atom_site_refinement_flags
Ba1 Ba 0.0000 0.7500 0.48043(4) 0.02867(19) Uani 1 2 d S
Sn1 Sn 0.02038(2) 0.47962(2) 0.52038(2) 0.01561(18) Uani 1 3 d S
Ag1 Ag 0.2500 0.6250 0.5000 0.0475(7) Uani 0.780(6) 4 d SP
Ag1A Ag 0.2500 0.6885(12) 0.5000 0.0475(11) Uani 0.111(3) 2 d SP
Ag1B Ag 0.2500 0.7589(9) 0.5000 0.0475(11) Uani 0.112(4) 2 d SP
S1 S 0.11259(9) 0.38741(9) 0.61259(9) 0.0295(8) Uani 0.859(12) 3 d SP
Se1' Se 0.11259(9) 0.38741(9) 0.61259(9) 0.0295(8) Uani 0.141(12) 3 d SP
S2 S 0.11019(6) 0.56682(6) 0.41226(6) 0.0198(3) Uani 0.508(7) 1 d P
Se2' Se 0.11019(6) 0.56682(6) 0.41226(6) 0.0198(3) Uani 0.492(7) 1 d P

loop_
_atom_site_aniso_label
_atom_site_aniso_U_11
_atom_site_aniso_U_22
_atom_site_aniso_U_33
_atom_site_aniso_U_23
_atom_site_aniso_U_13
_atom_site_aniso_U_12
Ba1 0.0396(4) 0.0161(3) 0.0303(3) 0.000 0.000 -0.0034(2)
Sn1 0.01561(18) 0.01561(18) 0.01561(18) -0.00010(13) 0.00010(13) -0.00010(13)
Ag1 0.0300(6) 0.083(2) 0.0300(6) 0.000 0.000 0.000
Ag1A 0.0300(15) 0.0826(6) 0.0300(15) 0.000 0.000 0.000
Ag1B 0.0300(15) 0.0826(6) 0.0300(15) 0.000 0.000 0.000
S1 0.0295(8) 0.0295(8) 0.0295(8) 0.0071(6) -0.0071(6) 0.0071(6)
Se1' 0.0295(8) 0.0295(8) 0.0295(8) 0.0071(6) -0.0071(6) 0.0071(6)
S2 0.0191(4) 0.0224(5) 0.0181(4) -0.0011(3) 0.0018(3) -0.0029(3)
Se2' 0.0191(4) 0.0224(5) 0.0181(4) -0.0011(3) 0.0018(3) -0.0029(3)

loop_
_atom_type_symbol
_atom_type_description
_atom_type_scat_dispersion_real
_atom_type_scat_dispersion_imag
_atom_type_scat_source
S S 0.1246 0.1234 'International Tables Vol C Tables 4.2.6.8 and 6.1.1.4'
Se Se -0.0929 2.2259 'International Tables Vol C Tables 4.2.6.8 and 6.1.1.4'
Ag Ag -0.8971 1.1015 'International Tables Vol C Tables 4.2.6.8 and 6.1.1.4'
Sn Sn -0.6537 1.4246 'International Tables Vol C Tables 4.2.6.8 and 6.1.1.4'
Ba Ba -0.3244 2.2819 'International Tables Vol C Tables 4.2.6.8 and 6.1.1.4'

loop_
_geom_angle_atom_site_label_1
_geom_angle_atom_site_label_2
_geom_angle_atom_site_label_3
_geom_angle
_geom_angle_site_symmetry_1
_geom_angle_site_symmetry_3
Se1' Ba1 S1 0.000(4) 14_554 14_554
Se1' Ba1 Se1' 112.88(4) 14_554 37_454
S1 Ba1 Se1' 112.88(4) 14_554 37_454
Se1' Ba1 S1 112.88(4) 14_554 37_454
S1 Ba1 S1 112.88(4) 14_554 37_454
Se1' Ba1 S1 0.000(1) 37_454 37_454
Se1' Ba1 Se2' 156.73(3) 14_554 33_455
S1 Ba1 Se2' 156.73(3) 14_554 33_455
Se1' Ba1 Se2' 74.85(3) 37_454 33_455
S1 Ba1 Se2' 74.85(3) 37_454 33_455
Se1' Ba1 S2 156.73(3) 14_554 33_455
S1 Ba1 S2 156.73(3) 14_554 33_455
Se1' Ba1 S2 74.85(3) 37_454 33_455
S1 Ba1 S2 74.85(3) 37_454 33_455
Se2' Ba1 S2 0.00(3) 33_455 33_455
Se1' Ba1 Se2' 74.85(3) 14_554 12_565
S1 Ba1 Se2' 74.85(3) 14_554 12_565
Se1' Ba1 Se2' 156.73(3) 37_454 12_565
S1 Ba1 Se2' 156.73(3) 37_454 12_565
Se2' Ba1 Se2' 107.04(3) 33_455 12_565
S2 Ba1 Se2' 107.04(3) 33_455 12_565
Se1' Ba1 S2 74.85(3) 14_554 12_565
S1 Ba1 S2 74.85(3) 14_554 12_565
Se1' Ba1 S2 156.73(3) 37_454 12_565
S1 Ba1 S2 156.73(3) 37_454 12_565
Se2' Ba1 S2 107.04(3) 33_455 12_565
S2 Ba1 S2 107.04(3) 33_455 12_565
Se2' Ba1 S2 0.00(3) 12_565 12_565
Se1' Ba1 Ag1B 56.44(2) 14_554 29_454
S1 Ba1 Ag1B 56.44(2) 14_554 29_454
Se1' Ba1 Ag1B 56.44(2) 37_454 29_454
S1 Ba1 Ag1B 56.44(2) 37_454 29_454
Se2' Ba1 Ag1B 126.481(17) 33_455 29_454
S2 Ba1 Ag1B 126.481(17) 33_455 29_454
Se2' Ba1 Ag1B 126.481(17) 12_565 29_454
S2 Ba1 Ag1B 126.481(17) 12_565 29_454
Se1' Ba1 S2 73.59(3) 14_554 .
S1 Ba1 S2 73.59(3) 14_554 .
Se1' Ba1 S2 86.95(4) 37_454 .
S1 Ba1 S2 86.95(4) 37_454 .
Se2' Ba1 S2 129.59(2) 33_455 .
S2 Ba1 S2 129.59(2) 33_455 .
Se2' Ba1 S2 73.98(3) 12_565 .
S2 Ba1 S2 73.98(3) 12_565 .
Ag1B Ba1 S2 72.314(17) 29_454 .
Se1' Ba1 Se2' 86.95(4) 14_554 26_464
S1 Ba1 Se2' 86.95(4) 14_554 26_464
Se1' Ba1 Se2' 73.59(3) 37_454 26_464
S1 Ba1 Se2' 73.59(3) 37_454 26_464
Se2' Ba1 Se2' 73.98(3) 33_455 26_464
S2 Ba1 Se2' 73.98(3) 33_455 26_464
Se2' Ba1 Se2' 129.59(2) 12_565 26_464
S2 Ba1 Se2' 129.59(2) 12_565 26_464
Ag1B Ba1 Se2' 72.314(17) 29_454 26_464
S2 Ba1 Se2' 144.63(3) . 26_464
S1 Sn1 Se2' 111.61(2) . 6_456
S1 Sn1 S2 111.61(2) . 6_456
Se2' Sn1 S2 0.00(4) 6_456 6_456
S1 Sn1 S2 111.61(2) . .
Se2' Sn1 S2 107.25(3) 6_456 .
S2 Sn1 S2 107.25(3) 6_456 .
S1 Sn1 Se2' 111.61(2) . 12_565
Se2' Sn1 Se2' 107.25(3) 6_456 12_565
S2 Sn1 Se2' 107.25(3) 6_456 12_565
S2 Sn1 Se2' 107.25(3) . 12_565
S1 Sn1 S2 111.61(2) . 12_565
Se2' Sn1 S2 107.25(3) 6_456 12_565
S2 Sn1 S2 107.25(3) 6_456 12_565
S2 Sn1 S2 107.25(3) . 12_565
Se2' Sn1 S2 0.00(5) 12_565 12_565
S1 Sn1 Ag1B 60.35(15) . 41_444
Se2' Sn1 Ag1B 51.39(14) 6_456 41_444
S2 Sn1 Ag1B 51.39(14) 6_456 41_444
S2 Sn1 Ag1B 122.68(17) . 41_444
Se2' Sn1 Ag1B 129.10(14) 12_565 41_444
S2 Sn1 Ag1B 129.10(14) 12_565 41_444
S1 Sn1 Ag1B 60.35(15) . 22_465
Se2' Sn1 Ag1B 129.10(14) 6_456 22_465
S2 Sn1 Ag1B 129.10(14) 6_456 22_465
S2 Sn1 Ag1B 51.39(14) . 22_465
Se2' Sn1 Ag1B 122.68(17) 12_565 22_465
S2 Sn1 Ag1B 122.68(17) 12_565 22_465
Ag1B Sn1 Ag1B 97.64(19) 41_444 22_465
S1 Sn1 Ag1B 60.35(15) . 13_455
Se2' Sn1 Ag1B 122.68(17) 6_456 13_455
S2 Sn1 Ag1B 122.68(17) 6_456 13_455
S2 Sn1 Ag1B 129.10(14) . 13_455
Se2' Sn1 Ag1B 51.39(14) 12_565 13_455
S2 Sn1 Ag1B 51.39(14) 12_565 13_455
Ag1B Sn1 Ag1B 97.64(19) 41_444 13_455
Ag1B Sn1 Ag1B 97.64(19) 22_465 13_455
S1 Sn1 Ag1A 72.5(2) . 41_444
Se2' Sn1 Ag1A 42.22(12) 6_456 41_444
S2 Sn1 Ag1A 42.22(12) 6_456 41_444
S2 Sn1 Ag1A 108.7(2) . 41_444
Se2' Sn1 Ag1A 138.71(13) 12_565 41_444
S2 Sn1 Ag1A 138.71(13) 12_565 41_444
Ag1B Sn1 Ag1A 16.7(3) 41_444 41_444
Ag1B Sn1 Ag1A 95.73(19) 22_465 41_444
Ag1B Sn1 Ag1A 114.3(3) 13_455 41_444
Ag1A Ag1 Ag1A 180.000(4) 22_465 .
Ag1A Ag1 Ag1B 0.000(4) 22_465 22_465
Ag1A Ag1 Ag1B 180.000(5) . 22_465
Ag1A Ag1 Ag1B 180.000(6) 22_465 .
Ag1A Ag1 Ag1B 0.000(4) . .
Ag1B Ag1 Ag1B 180.000(2) 22_465 .
Ag1A Ag1 S2 70.582(19) 22_465 .
Ag1A Ag1 S2 109.418(19) . .
Ag1B Ag1 S2 70.582(18) 22_465 .
Ag1B Ag1 S2 109.418(18) . .
Ag1A Ag1 Se2' 70.582(19) 22_465 27_545
Ag1A Ag1 Se2' 109.418(19) . 27_545
Ag1B Ag1 Se2' 70.582(18) 22_465 27_545
Ag1B Ag1 Se2' 109.418(19) . 27_545
S2 Ag1 Se2' 141.16(4) . 27_545
Ag1A Ag1 S2 70.582(19) 22_465 27_545
Ag1A Ag1 S2 109.418(19) . 27_545
Ag1B Ag1 S2 70.582(18) 22_465 27_545
Ag1B Ag1 S2 109.418(19) . 27_545
S2 Ag1 S2 141.16(4) . 27_545
Se2' Ag1 S2 0.00(5) 27_545 27_545
Ag1A Ag1 Se2' 109.418(19) 22_465 48_554
Ag1A Ag1 Se2' 70.582(19) . 48_554
Ag1B Ag1 Se2' 109.418(18) 22_465 48_554
Ag1B Ag1 Se2' 70.582(18) . 48_554
S2 Ag1 Se2' 96.346(12) . 48_554
Se2' Ag1 Se2' 96.346(12) 27_545 48_554
S2 Ag1 Se2' 96.346(12) 27_545 48_554
Ag1A Ag1 S2 109.418(19) 22_465 48_554
Ag1A Ag1 S2 70.582(19) . 48_554
Ag1B Ag1 S2 109.418(18) 22_465 48_554
Ag1B Ag1 S2 70.582(18) . 48_554
S2 Ag1 S2 96.346(12) . 48_554
Se2' Ag1 S2 96.346(12) 27_545 48_554
S2 Ag1 S2 96.346(12) 27_545 48_554
Se2' Ag1 S2 0.00(2) 48_554 48_554
Ag1A Ag1 Se2' 109.418(19) 22_465 22_465
Ag1A Ag1 Se2' 70.582(19) . 22_465
Ag1B Ag1 Se2' 109.418(18) 22_465 22_465
Ag1B Ag1 Se2' 70.582(18) . 22_465
S2 Ag1 Se2' 96.346(12) . 22_465
Se2' Ag1 Se2' 96.346(12) 27_545 22_465
S2 Ag1 Se2' 96.346(12) 27_545 22_465
Se2' Ag1 Se2' 141.16(4) 48_554 22_465
S2 Ag1 Se2' 141.16(4) 48_554 22_465
Ag1A Ag1 S2 109.418(19) 22_465 22_465
Ag1A Ag1 S2 70.582(19) . 22_465
Ag1B Ag1 S2 109.418(18) 22_465 22_465
Ag1B Ag1 S2 70.582(18) . 22_465
S2 Ag1 S2 96.346(12) . 22_465
Se2' Ag1 S2 96.346(12) 27_545 22_465
S2 Ag1 S2 96.346(12) 27_545 22_465
Se2' Ag1 S2 141.16(4) 48_554 22_465
S2 Ag1 S2 141.16(4) 48_554 22_465
Se2' Ag1 S2 0.00(3) 22_465 22_465
Ag1A Ag1 Sn1 57.762(8) 22_465 .
Ag1A Ag1 Sn1 122.238(9) . .
Ag1B Ag1 Sn1 57.762(7) 22_465 .
Ag1B Ag1 Sn1 122.238(7) . .
S2 Ag1 Sn1 35.62(2) . .
Se2' Ag1 Sn1 117.27(2) 27_545 .
S2 Ag1 Sn1 117.27(2) 27_545 .
Se2' Ag1 Sn1 131.258(19) 48_554 .
S2 Ag1 Sn1 131.258(19) 48_554 .
Se2' Ag1 Sn1 72.256(19) 22_465 .
S2 Ag1 Sn1 72.256(19) 22_465 .
Ag1A Ag1 Sn1 122.238(7) 22_465 16_556
Ag1A Ag1 Sn1 57.762(7) . 16_556
Ag1B Ag1 Sn1 122.238(7) 22_465 16_556
Ag1B Ag1 Sn1 57.762(7) . 16_556
S2 Ag1 Sn1 131.259(19) . 16_556
Se2' Ag1 Sn1 72.256(19) 27_545 16_556
S2 Ag1 Sn1 72.256(19) 27_545 16_556
Se2' Ag1 Sn1 117.27(2) 48_554 16_556
S2 Ag1 Sn1 117.27(2) 48_554 16_556
Se2' Ag1 Sn1 35.62(2) 22_465 16_556
S2 Ag1 Sn1 35.62(2) 22_465 16_556
Sn1 Ag1 Sn1 106.533(7) . 16_556
Ag1 Ag1A Ag1B 180.000(6) . .
Ag1 Ag1A Ag1A 0.000(2) . 22_465
Ag1B Ag1A Ag1A 180.000(6) . 22_465
Ag1 Ag1A Se2' 88.2(4) . 48_554
Ag1B Ag1A Se2' 91.8(4) . 48_554
Ag1A Ag1A Se2' 88.2(4) 22_465 48_554
Ag1 Ag1A S2 88.2(4) . 48_554
Ag1B Ag1A S2 91.8(4) . 48_554
Ag1A Ag1A S2 88.2(4) 22_465 48_554
Se2' Ag1A S2 0.00(4) 48_554 48_554
Ag1 Ag1A Se2' 88.2(4) . 22_465
Ag1B Ag1A Se2' 91.8(4) . 22_465
Ag1A Ag1A Se2' 88.2(4) 22_465 22_465
Se2' Ag1A Se2' 176.3(8) 48_554 22_465
S2 Ag1A Se2' 176.3(8) 48_554 22_465
Ag1 Ag1A S2 88.2(4) . 22_465
Ag1B Ag1A S2 91.8(4) . 22_465
Ag1A Ag1A S2 88.2(4) 22_465 22_465
Se2' Ag1A S2 176.3(8) 48_554 22_465
S2 Ag1A S2 176.3(8) 48_554 22_465
Se2' Ag1A S2 0.00(3) 22_465 22_465
Ag1 Ag1A Ag1B 0.000(2) . 22_465
Ag1B Ag1A Ag1B 180.000(1) . 22_465
Ag1A Ag1A Ag1B 0.000(2) 22_465 22_465
Se2' Ag1A Ag1B 88.2(4) 48_554 22_465
S2 Ag1A Ag1B 88.2(4) 48_554 22_465
Se2' Ag1A Ag1B 88.2(4) 22_465 22_465
S2 Ag1A Ag1B 88.2(4) 22_465 22_465
Ag1 Ag1A S2 53.6(3) . .
Ag1B Ag1A S2 126.4(3) . .
Ag1A Ag1A S2 53.6(3) 22_465 .
Se2' Ag1A S2 88.9(3) 48_554 .
S2 Ag1A S2 88.9(3) 48_554 .
Se2' Ag1A S2 88.9(3) 22_465 .
S2 Ag1A S2 88.9(3) 22_465 .
Ag1B Ag1A S2 53.6(3) 22_465 .
Ag1 Ag1A Se2' 53.6(3) . 27_545
Ag1B Ag1A Se2' 126.4(3) . 27_545
Ag1A Ag1A Se2' 53.6(3) 22_465 27_545
Se2' Ag1A Se2' 88.9(3) 48_554 27_545
S2 Ag1A Se2' 88.9(3) 48_554 27_545
Se2' Ag1A Se2' 88.9(3) 22_465 27_545
S2 Ag1A Se2' 88.9(3) 22_465 27_545
Ag1B Ag1A Se2' 53.6(3) 22_465 27_545
S2 Ag1A Se2' 107.2(5) . 27_545
Ag1 Ag1A S2 53.6(3) . 27_545
Ag1B Ag1A S2 126.4(3) . 27_545
Ag1A Ag1A S2 53.6(3) 22_465 27_545
Se2' Ag1A S2 88.9(3) 48_554 27_545
S2 Ag1A S2 88.9(3) 48_554 27_545
Se2' Ag1A S2 88.9(3) 22_465 27_545
S2 Ag1A S2 88.9(3) 22_465 27_545
Ag1B Ag1A S2 53.6(3) 22_465 27_545
S2 Ag1A S2 107.2(5) . 27_545
Se2' Ag1A S2 0.00(4) 27_545 27_545
Ag1 Ag1A Sn1 109.6(3) . 37_454
Ag1B Ag1A Sn1 70.4(3) . 37_454
Ag1A Ag1A Sn1 109.6(3) 22_465 37_454
Se2' Ag1A Sn1 42.30(11) 48_554 37_454
S2 Ag1A Sn1 42.30(11) 48_554 37_454
Se2' Ag1A Sn1 139.6(3) 22_465 37_454
S2 Ag1A Sn1 139.6(3) 22_465 37_454
Ag1B Ag1A Sn1 109.6(3) 22_465 37_454
S2 Ag1A Sn1 74.94(3) . 37_454
Se2' Ag1A Sn1 131.08(17) 27_545 37_454
S2 Ag1A Sn1 131.08(17) 27_545 37_454
Ag1 Ag1A Sn1 109.6(3) . 16_556
Ag1B Ag1A Sn1 70.4(3) . 16_556
Ag1A Ag1A Sn1 109.6(3) 22_465 16_556
Se2' Ag1A Sn1 139.6(3) 48_554 16_556
S2 Ag1A Sn1 139.6(3) 48_554 16_556
Se2' Ag1A Sn1 42.30(11) 22_465 16_556
S2 Ag1A Sn1 42.30(11) 22_465 16_556
Ag1B Ag1A Sn1 109.6(3) 22_465 16_556
S2 Ag1A Sn1 131.08(17) . 16_556
Se2' Ag1A Sn1 74.94(3) 27_545 16_556
S2 Ag1A Sn1 74.94(3) 27_545 16_556
Sn1 Ag1A Sn1 140.9(5) 37_454 16_556
Ag1A Ag1B Ag1 0.000(4) . .
Ag1A Ag1B Se2' 65.4(2) . 48_554
Ag1 Ag1B Se2' 65.4(2) . 48_554
Ag1A Ag1B S2 65.4(2) . 48_554
Ag1 Ag1B S2 65.4(2) . 48_554
Se2' Ag1B S2 0.00(4) 48_554 48_554
Ag1A Ag1B Se2' 65.4(2) . 22_465
Ag1 Ag1B Se2' 65.4(2) . 22_465
Se2' Ag1B Se2' 130.7(5) 48_554 22_465
S2 Ag1B Se2' 130.7(5) 48_554 22_465
Ag1A Ag1B S2 65.4(2) . 22_465
Ag1 Ag1B S2 65.4(2) . 22_465
Se2' Ag1B S2 130.7(5) 48_554 22_465
S2 Ag1B S2 130.7(5) 48_554 22_465
Se2' Ag1B S2 0.00(5) 22_465 22_465
Ag1A Ag1B Ag1A 0.000(7) . 22_465
Ag1 Ag1B Ag1A 0.000(1) . 22_465
Se2' Ag1B Ag1A 65.4(2) 48_554 22_465
S2 Ag1B Ag1A 65.4(2) 48_554 22_465
Se2' Ag1B Ag1A 65.4(2) 22_465 22_465
S2 Ag1B Ag1A 65.4(2) 22_465 22_465
Ag1A Ag1B Se1' 120.3(2) . 16_556
Ag1 Ag1B Se1' 120.3(2) . 16_556
Se2' Ag1B Se1' 117.39(6) 48_554 16_556
S2 Ag1B Se1' 117.39(6) 48_554 16_556
Se2' Ag1B Se1' 87.73(6) 22_465 16_556
S2 Ag1B Se1' 87.73(6) 22_465 16_556
Ag1A Ag1B Se1' 120.3(2) 22_465 16_556
Ag1A Ag1B S1 120.3(2) . 16_556
Ag1 Ag1B S1 120.3(2) . 16_556
Se2' Ag1B S1 117.39(6) 48_554 16_556
S2 Ag1B S1 117.39(6) 48_554 16_556
Se2' Ag1B S1 87.73(6) 22_465 16_556
S2 Ag1B S1 87.73(6) 22_465 16_556
Ag1A Ag1B S1 120.3(2) 22_465 16_556
Se1' Ag1B S1 0.000(6) 16_556 16_556
Ag1A Ag1B Se1' 120.3(2) . 37_454
Ag1 Ag1B Se1' 120.3(2) . 37_454
Se2' Ag1B Se1' 87.73(6) 48_554 37_454
S2 Ag1B Se1' 87.73(6) 48_554 37_454
Se2' Ag1B Se1' 117.39(6) 22_465 37_454
S2 Ag1B Se1' 117.39(6) 22_465 37_454
Ag1A Ag1B Se1' 120.3(2) 22_465 37_454
Se1' Ag1B Se1' 119.5(4) 16_556 37_454
S1 Ag1B Se1' 119.5(4) 16_556 37_454
Ag1A Ag1B S1 120.3(2) . 37_454
Ag1 Ag1B S1 120.3(2) . 37_454
Se2' Ag1B S1 87.73(6) 48_554 37_454
S2 Ag1B S1 87.73(6) 48_554 37_454
Se2' Ag1B S1 117.39(6) 22_465 37_454
S2 Ag1B S1 117.39(6) 22_465 37_454
Ag1A Ag1B S1 120.3(2) 22_465 37_454
Se1' Ag1B S1 119.5(4) 16_556 37_454
S1 Ag1B S1 119.5(4) 16_556 37_454
Se1' Ag1B S1 0.00(4) 37_454 37_454
Ag1A Ag1B Ba1 180.000(4) . 33_455
Ag1 Ag1B Ba1 180.0 . 33_455
Se2' Ag1B Ba1 114.6(2) 48_554 33_455
S2 Ag1B Ba1 114.6(2) 48_554 33_455
Se2' Ag1B Ba1 114.6(2) 22_465 33_455
S2 Ag1B Ba1 114.6(2) 22_465 33_455
Ag1A Ag1B Ba1 180.000(1) 22_465 33_455
Se1' Ag1B Ba1 59.7(2) 16_556 33_455
S1 Ag1B Ba1 59.7(2) 16_556 33_455
Se1' Ag1B Ba1 59.7(2) 37_454 33_455
S1 Ag1B Ba1 59.7(2) 37_454 33_455
Ag1A Ag1B Sn1 92.8(2) . 37_454
Ag1 Ag1B Sn1 92.8(2) . 37_454
Se2' Ag1B Sn1 45.37(2) 48_554 37_454
S2 Ag1B Sn1 45.37(2) 48_554 37_454
Se2' Ag1B Sn1 138.1(2) 22_465 37_454
S2 Ag1B Sn1 138.1(2) 22_465 37_454
Ag1A Ag1B Sn1 92.8(2) 22_465 37_454
Se1' Ag1B Sn1 133.5(3) 16_556 37_454
S1 Ag1B Sn1 133.5(3) 16_556 37_454
Se1' Ag1B Sn1 42.44(5) 37_454 37_454
S1 Ag1B Sn1 42.44(5) 37_454 37_454
Ba1 Ag1B Sn1 87.2(2) 33_455 37_454
Ag1A Ag1B Sn1 92.8(2) . 16_556
Ag1 Ag1B Sn1 92.8(2) . 16_556
Se2' Ag1B Sn1 138.1(2) 48_554 16_556
S2 Ag1B Sn1 138.1(2) 48_554 16_556
Se2' Ag1B Sn1 45.37(2) 22_465 16_556
S2 Ag1B Sn1 45.37(2) 22_465 16_556
Ag1A Ag1B Sn1 92.8(2) 22_465 16_556
Se1' Ag1B Sn1 42.44(5) 16_556 16_556
S1 Ag1B Sn1 42.44(5) 16_556 16_556
Se1' Ag1B Sn1 133.5(3) 37_454 16_556
S1 Ag1B Sn1 133.5(3) 37_454 16_556
Ba1 Ag1B Sn1 87.2(2) 33_455 16_556
Sn1 Ag1B Sn1 174.3(4) 37_454 16_556
Sn1 S1 Ag1B 77.21(12) . 41_444
Sn1 S1 Ag1B 77.21(12) . 22_465
Ag1B S1 Ag1B 115.25(9) 41_444 22_465
Sn1 S1 Ag1B 77.21(12) . 13_455
Ag1B S1 Ag1B 115.25(9) 41_444 13_455
Ag1B S1 Ag1B 115.25(9) 22_465 13_455
Sn1 S1 Ba1 112.73(4) . 45_445
Ag1B S1 Ba1 168.62(19) 41_444 45_445
Ag1B S1 Ba1 73.58(10) 22_465 45_445
Ag1B S1 Ba1 63.8(2) 13_455 45_445
Sn1 S1 Ba1 112.73(4) . 19_554
Ag1B S1 Ba1 73.58(10) 41_444 19_554
Ag1B S1 Ba1 63.8(2) 22_465 19_554
Ag1B S1 Ba1 168.62(19) 13_455 19_554
Ba1 S1 Ba1 106.03(4) 45_445 19_554
Sn1 S1 Ba1 112.73(4) . 13_455
Ag1B S1 Ba1 63.8(2) 41_444 13_455
Ag1B S1 Ba1 168.62(19) 22_465 13_455
Ag1B S1 Ba1 73.58(10) 13_455 13_455
Ba1 S1 Ba1 106.03(4) 45_445 13_455
Ba1 S1 Ba1 106.03(4) 19_554 13_455
Sn1 S1 Ag1A 69.72(10) . 41_444
Ag1B S1 Ag1A 14.2(2) 41_444 41_444
Ag1B S1 Ag1A 101.40(19) 22_465 41_444
Ag1B S1 Ag1A 122.8(2) 13_455 41_444
Ba1 S1 Ag1A 173.29(13) 45_445 41_444
Ba1 S1 Ag1A 67.46(8) 19_554 41_444
Ba1 S1 Ag1A 78.0(2) 13_455 41_444
Sn1 S1 Ag1A 69.72(10) . 22_465
Ag1B S1 Ag1A 122.8(2) 41_444 22_465
Ag1B S1 Ag1A 14.2(2) 22_465 22_465
Ag1B S1 Ag1A 101.40(19) 13_455 22_465
Ba1 S1 Ag1A 67.46(8) 45_445 22_465
Ba1 S1 Ag1A 78.0(2) 19_554 22_465
Ba1 S1 Ag1A 173.29(13) 13_455 22_465
Ag1A S1 Ag1A 108.65(10) 41_444 22_465
Sn1 S1 Ag1A 69.72(10) . 13_455
Ag1B S1 Ag1A 101.40(19) 41_444 13_455
Ag1B S1 Ag1A 122.8(2) 22_465 13_455
Ag1B S1 Ag1A 14.2(2) 13_455 13_455
Ba1 S1 Ag1A 78.0(2) 45_445 13_455
Ba1 S1 Ag1A 173.29(13) 19_554 13_455
Ba1 S1 Ag1A 67.46(8) 13_455 13_455
Ag1A S1 Ag1A 108.65(11) 41_444 13_455
Ag1A S1 Ag1A 108.65(10) 22_465 13_455
Sn1 S1 Ag1 65.54(3) . 6_456
Ag1B S1 Ag1 22.9(2) 41_444 6_456
Ag1B S1 Ag1 92.79(11) 22_465 6_456
Ag1B S1 Ag1 126.7(2) 13_455 6_456
Ba1 S1 Ag1 166.088(11) 45_445 6_456
Ba1 S1 Ag1 64.253(8) 19_554 6_456
Ba1 S1 Ag1 86.773(11) 13_455 6_456
Ag1A S1 Ag1 8.8(2) 41_444 6_456
Ag1A S1 Ag1 99.87(10) 22_465 6_456
Ag1A S1 Ag1 112.7(2) 13_455 6_456
Sn1 S1 Ag1 65.54(3) . .
Ag1B S1 Ag1 126.7(2) 41_444 .
Ag1B S1 Ag1 22.9(2) 22_465 .
Ag1B S1 Ag1 92.79(11) 13_455 .
Ba1 S1 Ag1 64.253(8) 45_445 .
Ba1 S1 Ag1 86.773(11) 19_554 .
Ba1 S1 Ag1 166.088(11) 13_455 .
Ag1A S1 Ag1 112.7(2) 41_444 .
Ag1A S1 Ag1 8.8(2) 22_465 .
Ag1A S1 Ag1 99.87(11) 13_455 .
Ag1 S1 Ag1 104.05(3) 6_456 .
Ag1A S2 Sn1 95.5(2) 22_465 .
Ag1A S2 Ag1 21.2(4) 22_465 .
Sn1 S2 Ag1 106.34(3) . .
Ag1A S2 Ag1B 22.8(4) 22_465 22_465
Sn1 S2 Ag1B 83.24(13) . 22_465
Ag1 S2 Ag1B 44.1(2) . 22_465
Ag1A S2 Ag1A 38.2(7) 22_465 .
Sn1 S2 Ag1A 113.78(11) . .
Ag1 S2 Ag1A 17.0(3) . .
Ag1B S2 Ag1A 61.0(4) 22_465 .
Ag1A S2 Ba1 152.7(3) 22_465 29_454
Sn1 S2 Ba1 90.10(3) . 29_454
Ag1 S2 Ba1 161.71(3) . 29_454
Ag1B S2 Ba1 133.6(2) 22_465 29_454
Ag1A S2 Ba1 154.85(19) . 29_454
Ag1A S2 Ba1 106.3(4) 22_465 .
Sn1 S2 Ba1 88.00(3) . .
Ag1 S2 Ba1 88.20(2) . .
Ag1B S2 Ba1 124.87(19) 22_465 .
Ag1A S2 Ba1 73.8(2) . .
Ba1 S2 Ba1 100.59(3) 29_454 .
Ag1A S2 Ba1 77.61(12) 22_465 23_545
Sn1 S2 Ba1 131.60(3) . 23_545
Ag1 S2 Ba1 84.25(2) . 23_545
Ag1B S2 Ba1 72.28(5) 22_465 23_545
Ag1A S2 Ba1 90.10(10) . 23_545
Ba1 S2 Ba1 78.73(2) 29_454 23_545
Ba1 S2 Ba1 140.20(3) . 23_545
Ag1A S2 Ag1B 51.2(5) 22_465 .
Sn1 S2 Ag1B 118.24(5) . .
Ag1 S2 Ag1B 29.91(13) . .
Ag1B S2 Ag1B 74.0(4) 22_465 .
Ag1A S2 Ag1B 12.9(3) . .
Ba1 S2 Ag1B 144.88(11) 29_454 .
Ba1 S2 Ag1B 63.04(10) . .
Ba1 S2 Ag1B 94.58(5) 23_545 .
Ag1A S2 Ag1B 133.4(4) 22_465 29_454
Sn1 S2 Ag1B 121.38(8) . 29_454
Ag1 S2 Ag1B 113.28(6) . 29_454
Ag1B S2 Ag1B 153.4(2) 22_465 29_454
Ag1A S2 Ag1B 97.0(3) . 29_454
Ba1 S2 Ag1B 62.02(10) 29_454 29_454
Ba1 S2 Ag1B 53.34(15) . 29_454
Ba1 S2 Ag1B 94.52(14) 23_545 29_454
Ag1B S2 Ag1B 84.5(2) . 29_454
Ag1A S2 Ag1A 134.8(3) 22_465 29_454
Sn1 S2 Ag1A 126.26(7) . 29_454
Ag1 S2 Ag1A 116.75(5) . 29_454
Ag1B S2 Ag1A 150.49(16) 22_465 29_454
Ag1A S2 Ag1A 101.6(3) . 29_454
Ba1 S2 Ag1A 55.38(9) 29_454 29_454
Ba1 S2 Ag1A 64.00(15) . 29_454
Ba1 S2 Ag1A 84.91(14) 23_545 29_454
Ag1B S2 Ag1A 89.89(16) . 29_454
Ag1B S2 Ag1A 10.66(18) 29_454 29_454
Ag1A S2 Ag1A 101.9(5) 22_465 41_444
Sn1 S2 Ag1A 43.52(18) . 41_444
Ag1 S2 Ag1A 122.39(14) . 41_444
Ag1B S2 Ag1A 79.7(3) 22_465 41_444
Ag1A S2 Ag1A 138.47(10) . 41_444
Ba1 S2 Ag1A 64.84(18) 29_454 41_444
Ba1 S2 Ag1A 125.75(9) . 41_444
Ba1 S2 Ag1A 90.46(14) 23_545 41_444
Ag1B S2 Ag1A 150.23(18) . 41_444
Ag1B S2 Ag1A 124.32(16) 29_454 41_444
Ag1A S2 Ag1A 119.8(2) 29_454 41_444

loop_
_geom_bond_atom_site_label_1
_geom_bond_atom_site_label_2
_geom_bond_distance
_geom_bond_site_symmetry_2
Ba1 Se1' 3.1890(10) 14_554
Ba1 S1 3.1890(10) 14_554
Ba1 Se1' 3.1890(10) 37_454
Ba1 S1 3.1890(10) 37_454
Ba1 Se2' 3.2649(9) 33_455
Ba1 S2 3.2649(9) 33_455
Ba1 Se2' 3.2649(9) 12_565
Ba1 S2 3.2649(9) 12_565
Ba1 Ag1B 3.314(13) 29_454
Ba1 S2 3.3566(8) .
Ba1 Se2' 3.3566(8) 26_464
Sn1 S1 2.389(2) .
Sn1 Se2' 2.4744(9) 6_456
Sn1 S2 2.4744(9) 6_456
Sn1 S2 2.4744(9) .
Sn1 Se2' 2.4744(9) 12_565
Sn1 S2 2.4744(9) 12_565
Sn1 Ag1B 3.4528(7) 41_444
Sn1 Ag1B 3.4528(8) 22_465
Sn1 Ag1B 3.4528(7) 13_455
Sn1 Ag1A 3.660(6) 41_444
Ag1 Ag1A 0.949(18) 22_465
Ag1 Ag1A 0.949(18) .
Ag1 Ag1B 2.003(13) 22_465
Ag1 Ag1B 2.003(13) .
Ag1 S2 2.6181(9) .
Ag1 Se2' 2.6181(9) 27_545
Ag1 S2 2.6181(9) 27_545
Ag1 Se2' 2.6181(9) 48_554
Ag1 S2 2.6181(9) 48_554
Ag1 Se2' 2.6181(9) 22_465
Ag1 S2 2.6181(9) 22_465
Ag1 Sn1 4.07703(11) 16_556
Ag1A Ag1B 1.054(19) .
Ag1A Ag1A 1.90(4) 22_465
Ag1A Se2' 2.4704(11) 48_554
Ag1A S2 2.4704(11) 48_554
Ag1A Se2' 2.4704(11) 22_465
Ag1A S2 2.4704(11) 22_465
Ag1A Ag1B 2.95(3) 22_465
Ag1A S2 3.067(11) .
Ag1A Se2' 3.067(11) 27_545
Ag1A S2 3.067(11) 27_545
Ag1A Sn1 3.660(6) 37_454
Ag1A Sn1 3.660(6) 16_556
Ag1B Se2' 2.717(5) 48_554
Ag1B S2 2.717(5) 48_554
Ag1B Se2' 2.717(5) 22_465
Ag1B S2 2.717(5) 22_465
Ag1B Ag1A 2.95(3) 22_465
Ag1B Se1' 3.077(6) 16_556
Ag1B S1 3.077(6) 16_556
Ag1B Se1' 3.077(6) 37_454
Ag1B S1 3.077(6) 37_454
Ag1B Ba1 3.314(13) 33_455
Ag1B Sn1 3.4528(7) 37_454
Ag1B Sn1 3.4528(7) 16_556
S1 Ag1B 3.077(6) 41_444
S1 Ag1B 3.077(7) 22_465
S1 Ag1B 3.077(6) 13_455
S1 Ba1 3.1890(10) 45_445
S1 Ba1 3.1890(10) 19_554
S1 Ba1 3.1890(10) 13_455
S1 Ag1A 3.721(13) 41_444
S1 Ag1A 3.721(13) 22_465
S1 Ag1A 3.721(13) 13_455
S1 Ag1 4.4379(10) 6_456
S2 Ag1A 2.4704(11) 22_465
S2 Ag1B 2.717(5) 22_465
S2 Ba1 3.2649(9) 29_454
S2 Ba1 3.5463(9) 23_545
S2 Ag1B 3.936(8) 29_454
S2 Ag1A 4.630(13) 29_454
S2 Ag1A 5.0332(17) 41_444
